data_4003459
loop_
_publ_author_name
'Wang, Zheng'
'Zhu, Cheng-Yi'
'Wei, Zhang-Wen'
'Fan, Ya-Nan'
'Pan, Mei'

_publ_section_title
;
 Breathing-Ignited Long Persistent Luminescence in a Resilient
 Metal--Organic Framework
;
_journal_name_full 'Chemistry of Materials'
_journal_paper_doi 10.1021/acs.chemmater.9b04440
_journal_year 2020
_chemical_formula_moiety 'C29 H19 Cd N7 O2, 3(H2 O)'
_chemical_formula_sum 'C29 H25 Cd N7 O5'
_chemical_formula_weight 663.96
_space_group_crystal_system monoclinic
_space_group_IT_number 14
_space_group_name_Hall '-P 2ybc'
_space_group_name_H-M_alt 'P 1 21/c 1'
_atom_sites_solution_hydrogens mixed
_audit_creation_date 2018-05-12
_audit_creation_method
;
Olex2 1.2
(compiled 2018.04.26 svn.r3504 for OlexSys, GUI svn.r5492)
;
_cell_angle_alpha 90
_cell_angle_beta 109.860(3)
_cell_angle_gamma 90
_cell_formula_units_Z 4
_cell_length_a 12.4369(3)
_cell_length_b 17.0361(3)
_cell_length_c 13.6410(3)
_cell_measurement_reflns_used 4541
_cell_measurement_temperature 200.00(10)
_cell_measurement_theta_max 73.1450
_cell_measurement_theta_min 3.4220
_cell_volume 2718.31(11)
_computing_cell_refinement 'CrysAlisPro 1.171.39.44a (Rigaku OD, 2018)'
_computing_data_collection 'CrysAlisPro 1.171.39.44a (Rigaku OD, 2018)'
_computing_data_reduction 'CrysAlisPro 1.171.39.44a (Rigaku OD, 2018)'
_computing_molecular_graphics 'Olex2 (Dolomanov et al., 2009)'
_computing_publication_material 'Olex2 (Dolomanov et al., 2009)'
_computing_structure_refinement 'ShelXL (Sheldrick, 2015)'
_diffrn_ambient_environment N~2~
_diffrn_ambient_temperature 200.00(10)
_diffrn_detector 'CCD plate'
_diffrn_detector_area_resol_mean 10.6525
_diffrn_detector_type Atlas
_diffrn_measured_fraction_theta_full 0.992
_diffrn_measured_fraction_theta_max 0.992
_diffrn_measurement_details
;
List of Runs (angles in degrees, time in seconds):

  # Type    Start    End  Width  t~exp~   \w     \q     \k     \f   Frames
--------------------------------------------------------------------------
  1  \w   -119.00   0.00   1.00    1.00    --  -41.14 -19.00 -90.00  119
  2  \w    -69.00 -15.00   1.00    1.00    --  -41.14  57.00 -60.00   54
  3  \w     82.00 178.00   1.00    1.00    --  106.40  45.00 -90.00   96
  4  \w     35.00 130.00   1.00    1.00    --  106.40 -61.00 120.00   95
  5  \w     34.00 112.00   1.00    1.00    --  106.40-125.00  60.00   78
  6  \w     94.00 128.00   1.00    1.00    --  106.40 125.00 120.00   34
  7  \w     25.00 105.00   1.00    1.00    --  106.40 -95.00  90.00   80
;
_diffrn_measurement_device 'four-circle diffractometer'
_diffrn_measurement_device_type 'SuperNova, Dual, Cu at home/near, Atlas'
_diffrn_measurement_method '\w scans'
_diffrn_orient_matrix_type 'CrysAlisPro convention (1999,Acta A55,543-557)'
_diffrn_orient_matrix_UB_11 0.1021728000
_diffrn_orient_matrix_UB_12 0.0510209000
_diffrn_orient_matrix_UB_13 -0.0002928000
_diffrn_orient_matrix_UB_21 -0.0297182000
_diffrn_orient_matrix_UB_22 -0.0153759000
_diffrn_orient_matrix_UB_23 -0.1175677000
_diffrn_orient_matrix_UB_31 -0.0775716000
_diffrn_orient_matrix_UB_32 0.0730436000
_diffrn_orient_matrix_UB_33 -0.0245543000
_diffrn_radiation_monochromator mirror
_diffrn_radiation_probe x-ray
_diffrn_radiation_type CuK\a
_diffrn_radiation_wavelength 1.54184
_diffrn_reflns_av_R_equivalents 0.0325
_diffrn_reflns_av_unetI/netI 0.0374
_diffrn_reflns_Laue_measured_fraction_full 0.992
_diffrn_reflns_Laue_measured_fraction_max 0.992
_diffrn_reflns_limit_h_max 14
_diffrn_reflns_limit_h_min -14
_diffrn_reflns_limit_k_max 20
_diffrn_reflns_limit_k_min -14
_diffrn_reflns_limit_l_max 13
_diffrn_reflns_limit_l_min -16
_diffrn_reflns_number 8457
_diffrn_reflns_point_group_measured_fraction_full 0.992
_diffrn_reflns_point_group_measured_fraction_max 0.992
_diffrn_reflns_theta_full 66.007
_diffrn_reflns_theta_max 66.007
_diffrn_reflns_theta_min 4.314
_diffrn_source 'micro-focus sealed X-ray tube'
_diffrn_source_type 'SuperNova (Cu) X-ray Source'
_exptl_absorpt_coefficient_mu 6.895
_exptl_absorpt_correction_T_max 1.00000
_exptl_absorpt_correction_T_min 0.27561
_exptl_absorpt_correction_type multi-scan
_exptl_absorpt_process_details
;
CrysAlisPro 1.171.39.44a (Rigaku Oxford Diffraction, 2018)
Empirical absorption correction using spherical harmonics,
 implemented in SCALE3 ABSPACK scaling algorithm.
;
_exptl_crystal_density_diffrn 1.622
_exptl_crystal_description block
_exptl_crystal_F_000 1344
_exptl_crystal_size_max 0.19
_exptl_crystal_size_mid 0.18
_exptl_crystal_size_min 0.17
_refine_diff_density_max 1.562
_refine_diff_density_min -1.175
_refine_diff_density_rms 0.127
_refine_ls_extinction_method none
_refine_ls_goodness_of_fit_ref 1.059
_refine_ls_hydrogen_treatment constr
_refine_ls_matrix_type full
_refine_ls_number_parameters 379
_refine_ls_number_reflns 4696
_refine_ls_number_restraints 18
_refine_ls_restrained_S_all 1.062
_refine_ls_R_factor_all 0.0596
_refine_ls_R_factor_gt 0.0555
_refine_ls_shift/su_max 0.001
_refine_ls_shift/su_mean 0.000
_refine_ls_structure_factor_coef Fsqd
_refine_ls_weighting_details 'w=1/[\s^2^(Fo^2^)+(0.0905P)^2^+8.0118P] where P=(Fo^2^+2Fc^2^)/3'
_refine_ls_weighting_scheme calc
_refine_ls_wR_factor_gt 0.1503
_refine_ls_wR_factor_ref 0.1551
_reflns_Friedel_coverage 0.000
_reflns_number_gt 4294
_reflns_number_total 4696
_reflns_threshold_expression 'I > 2\s(I)'
_cod_data_source_file cm9b04440_si_002.cif
_cod_data_source_block LIFM-Wz-1-200k
_cod_database_code 4003459
_shelx_shelxl_version_number 2014/7
_shelx_space_group_comment
;
The symmetry employed for this shelxl refinement is uniquely defined
by the following loop, which should always be used as a source of
symmetry information in preference to the above space-group names.
They are only intended as comments.
;
_shelx_estimated_absorpt_t_max 0.387
_shelx_estimated_absorpt_t_min 0.354
_reflns_odcompleteness_completeness 99.08
_reflns_odcompleteness_iscentric 1
_reflns_odcompleteness_theta 66.49
_olex2_refinement_description
;
1. Fixed Uiso
 At 1.2 times of:
  All C(H) groups
 At 1.5 times of:
  All O(H,H) groups
2. Uiso/Uaniso restraints and constraints
Uanis(O2W) \\sim Ueq, Uanis(O1W) \\sim Ueq, Uanis(O3W) \\sim Ueq: with sigma of
0.01 and sigma for terminal atoms of 0.02
3.a Riding coordinates:
 O2W(H2WA,H2WB), O1W(H1WA,H1WB), O3W(H3WA,H3WB)
3.b Aromatic/amide H refined with riding coordinates:
 C24(H24), C26(H26), C23(H23), C7(H7), C9(H9), C1(H1), C27(H27), C15(H15),
 C4(H4), C29(H29), C14(H14), C12(H12), C18(H18), C2(H2), C3(H3), C21(H21),
 C20(H20), C17(H17), C13(H13)
;
_olex2_date_sample_data_collection 2018-03-04
_olex2_submission_special_instructions 'No special instructions were received'
_oxdiff_exptl_absorpt_empirical_details
;
Empirical correction (ABSPACK) includes:
- Absorption correction using spherical harmonics
- Frame scaling
- Detector area scaling
;
_oxdiff_exptl_absorpt_empirical_full_max 2.647
_oxdiff_exptl_absorpt_empirical_full_min 0.567

loop_
_space_group_symop_operation_xyz
'x, y, z'
'-x, y+1/2, -z+1/2'
'-x, -y, -z'
'x, -y-1/2, z-1/2'

loop_
_atom_site_label
_atom_site_type_symbol
_atom_site_fract_x
_atom_site_fract_y
_atom_site_fract_z
_atom_site_U_iso_or_equiv
_atom_site_adp_type
_atom_site_occupancy
_atom_site_site_symmetry_order
_atom_site_calc_flag
_atom_site_refinement_flags_posn
_atom_site_refinement_flags_adp
Cd1 Cd -0.04120(3) 0.75938(2) 0.40038(3) 0.02923(17) Uani 1 1 d . .
O2 O -0.1430(4) 0.8767(3) 0.4045(3) 0.0491(11) Uani 1 1 d . .
N2 N 0.1281(4) 0.6829(2) 0.4598(3) 0.0294(9) Uani 1 1 d . .
N7 N 1.0683(4) 0.2253(3) 0.9393(3) 0.0301(9) Uani 1 1 d . .
N1 N -0.0766(4) 0.6245(3) 0.3519(3) 0.0332(10) Uani 1 1 d . .
N4 N 1.0651(4) 0.2138(3) 0.7774(3) 0.0340(10) Uani 1 1 d . .
N6 N 1.1556(4) 0.1784(3) 0.9367(3) 0.0339(10) Uani 1 1 d . .
N3 N 0.1262(4) 0.8390(3) 0.4620(3) 0.0332(10) Uani 1 1 d . .
N5 N 1.1539(4) 0.1712(3) 0.8414(3) 0.0367(10) Uani 1 1 d . .
C28 C 1.0157(5) 0.2460(3) 0.8393(4) 0.0260(10) Uani 1 1 d . .
O1 O -0.2543(4) 0.7787(4) 0.3414(4) 0.0641(13) Uani 1 1 d . .
C25 C 0.9141(4) 0.2975(3) 0.8026(4) 0.0299(11) Uani 1 1 d . .
C10 C 0.2297(5) 0.7169(3) 0.5101(4) 0.0321(11) Uani 1 1 d . .
C11 C 0.2296(5) 0.8047(3) 0.5059(4) 0.0336(11) Uani 1 1 d . .
C6 C 0.1216(4) 0.6042(3) 0.4522(4) 0.0309(11) Uani 1 1 d . .
C24 C 0.8074(5) 0.2668(3) 0.7464(4) 0.0344(12) Uani 1 1 d . .
H24 H 0.7995 0.2131 0.7341 0.041 Uiso 1 1 calc R .
C26 C 0.9232(5) 0.3779(3) 0.8225(4) 0.0347(12) Uani 1 1 d . .
H26 H 0.9936 0.3994 0.8612 0.042 Uiso 1 1 calc R .
C5 C 0.0083(5) 0.5728(3) 0.3873(4) 0.0341(11) Uani 1 1 d . .
C22 C 0.7224(5) 0.3962(3) 0.7282(4) 0.0354(12) Uani 1 1 d . .
C23 C 0.7131(5) 0.3149(3) 0.7088(4) 0.0369(12) Uani 1 1 d . .
H23 H 0.6426 0.2934 0.6703 0.044 Uiso 1 1 calc R .
C19 C 0.6199(5) 0.4473(3) 0.6866(4) 0.0367(12) Uani 1 1 d . .
C7 C 0.2165(5) 0.5576(3) 0.4981(4) 0.0372(12) Uani 1 1 d . .
H7 H 0.2102 0.5033 0.4920 0.045 Uiso 1 1 calc R .
C9 C 0.3272(5) 0.6731(4) 0.5592(4) 0.0379(12) Uani 1 1 d . .
H9 H 0.3957 0.6980 0.5956 0.046 Uiso 1 1 calc R .
C1 C -0.1784(5) 0.5993(4) 0.2886(5) 0.0434(13) Uani 1 1 d . .
H1 H -0.2369 0.6357 0.2627 0.052 Uiso 1 1 calc R .
C27 C 0.8282(5) 0.4259(3) 0.7849(4) 0.0371(12) Uani 1 1 d . .
H27 H 0.8361 0.4795 0.7984 0.045 Uiso 1 1 calc R .
C16 C 0.4250(5) 0.5431(4) 0.6014(4) 0.0407(13) Uani 1 1 d . .
C15 C 0.1228(6) 0.9177(3) 0.4525(5) 0.0448(14) Uani 1 1 d . .
H15 H 0.0520 0.9416 0.4222 0.054 Uiso 1 1 calc R .
C8 C 0.3217(5) 0.5918(4) 0.5536(4) 0.0393(13) Uani 1 1 d . .
C4 C -0.0085(6) 0.4938(3) 0.3623(5) 0.0469(15) Uani 1 1 d . .
H4 H 0.0512 0.4583 0.3886 0.056 Uiso 1 1 calc R .
C29 C -0.2251(8) 0.8513(4) 0.3725(6) 0.0561(18) Uani 1 1 d . .
H29 H -0.2859 0.8852 0.3652 0.067 Uiso 1 1 calc R .
C14 C 0.2183(6) 0.9645(4) 0.4852(5) 0.0508(16) Uani 1 1 d . .
H14 H 0.2122 1.0186 0.4768 0.061 Uiso 1 1 calc R .
C12 C 0.3301(6) 0.8488(4) 0.5416(5) 0.0508(16) Uani 1 1 d . .
H12 H 0.4005 0.8245 0.5724 0.061 Uiso 1 1 calc R .
C18 C 0.5139(6) 0.4212(4) 0.6748(5) 0.0519(16) Uani 1 1 d . .
H18 H 0.5052 0.3706 0.6966 0.062 Uiso 1 1 calc R .
C2 C -0.2005(6) 0.5217(4) 0.2599(5) 0.0514(16) Uani 1 1 d . .
H2 H -0.2722 0.5060 0.2158 0.062 Uiso 1 1 calc R .
C3 C -0.1135(6) 0.4685(4) 0.2985(5) 0.0554(17) Uani 1 1 d . .
H3 H -0.1257 0.4156 0.2814 0.066 Uiso 1 1 calc R .
C21 C 0.5342(5) 0.5733(4) 0.6154(5) 0.0461(14) Uani 1 1 d . .
H21 H 0.5419 0.6249 0.5963 0.055 Uiso 1 1 calc R .
C20 C 0.6321(5) 0.5264(4) 0.6581(5) 0.0447(14) Uani 1 1 d . .
H20 H 0.7043 0.5468 0.6676 0.054 Uiso 1 1 calc R .
C17 C 0.4182(6) 0.4668(4) 0.6316(6) 0.0531(17) Uani 1 1 d . .
H17 H 0.3467 0.4453 0.6226 0.064 Uiso 1 1 calc R .
C13 C 0.3224(7) 0.9298(4) 0.5301(5) 0.0582(18) Uani 1 1 d . .
H13 H 0.3882 0.9604 0.5529 0.070 Uiso 1 1 calc R .
O2W O -0.4082(7) 0.7233(5) 0.1568(8) 0.131(3) Uani 1 1 d . U
H2WA H -0.3738 0.7631 0.1442 0.197 Uiso 1 1 d R .
H2WB H -0.4219 0.7354 0.2119 0.197 Uiso 1 1 d R .
O1W O -0.4031(12) 0.7536(7) -0.0393(11) 0.197(6) Uani 1 1 d . U
H1WA H -0.3339 0.7557 -0.0367 0.296 Uiso 1 1 d R .
H1WB H -0.4107 0.7173 0.0006 0.296 Uiso 1 1 d R .
O3W O 0.4701(18) 0.5935(18) 0.8565(19) 0.389(14) Uani 1 1 d . U
H3WA H 0.4230 0.5644 0.8725 0.584 Uiso 1 1 d R .
H3WB H 0.5272 0.5662 0.8560 0.584 Uiso 1 1 d R .

loop_
_atom_site_aniso_label
_atom_site_aniso_U_11
_atom_site_aniso_U_22
_atom_site_aniso_U_33
_atom_site_aniso_U_23
_atom_site_aniso_U_13
_atom_site_aniso_U_12
Cd1 0.0382(3) 0.0277(2) 0.0225(2) 0.00184(12) 0.01115(17) 0.00943(13)
O2 0.065(3) 0.035(2) 0.044(2) -0.0023(19) 0.014(2) 0.019(2)
N2 0.033(2) 0.030(2) 0.026(2) 0.0053(17) 0.0115(17) 0.0094(18)
N7 0.031(2) 0.039(2) 0.020(2) 0.0032(18) 0.0069(17) 0.0046(18)
N1 0.042(2) 0.031(2) 0.028(2) -0.0028(18) 0.0130(19) 0.0045(19)
N4 0.046(3) 0.037(2) 0.021(2) 0.0044(18) 0.0136(19) 0.015(2)
N6 0.034(2) 0.040(2) 0.026(2) 0.0051(18) 0.0082(18) 0.0081(19)
N3 0.047(3) 0.027(2) 0.028(2) 0.0021(17) 0.0150(19) 0.0038(19)
N5 0.046(3) 0.035(2) 0.030(2) 0.0076(18) 0.015(2) 0.014(2)
C28 0.029(2) 0.029(2) 0.021(3) -0.0010(18) 0.010(2) 0.0022(19)
O1 0.062(3) 0.076(4) 0.052(3) 0.008(3) 0.016(2) 0.010(3)
C25 0.034(3) 0.035(3) 0.020(2) 0.000(2) 0.009(2) 0.007(2)
C10 0.036(3) 0.039(3) 0.022(2) 0.004(2) 0.011(2) 0.005(2)
C11 0.043(3) 0.038(3) 0.021(2) 0.001(2) 0.013(2) 0.004(2)
C6 0.038(3) 0.029(3) 0.028(3) 0.005(2) 0.015(2) 0.008(2)
C24 0.041(3) 0.034(3) 0.028(3) -0.004(2) 0.011(2) 0.006(2)
C26 0.037(3) 0.034(3) 0.032(3) 0.000(2) 0.009(2) 0.005(2)
C5 0.051(3) 0.029(3) 0.026(2) 0.002(2) 0.018(2) 0.005(2)
C22 0.040(3) 0.042(3) 0.026(2) 0.006(2) 0.014(2) 0.013(2)
C23 0.032(3) 0.045(3) 0.031(3) -0.003(2) 0.007(2) 0.007(2)
C19 0.041(3) 0.045(3) 0.027(3) 0.004(2) 0.015(2) 0.014(2)
C7 0.052(3) 0.030(3) 0.034(3) 0.006(2) 0.019(2) 0.013(2)
C9 0.041(3) 0.044(3) 0.030(3) 0.005(2) 0.014(2) 0.009(2)
C1 0.045(3) 0.045(3) 0.040(3) -0.002(3) 0.013(3) 0.002(3)
C27 0.044(3) 0.035(3) 0.032(3) 0.001(2) 0.014(2) 0.009(2)
C16 0.045(3) 0.048(3) 0.032(3) 0.007(2) 0.016(2) 0.021(3)
C15 0.067(4) 0.033(3) 0.037(3) 0.001(2) 0.021(3) 0.007(3)
C8 0.045(3) 0.044(3) 0.031(3) 0.007(2) 0.015(2) 0.014(3)
C4 0.060(4) 0.030(3) 0.051(4) 0.002(3) 0.019(3) 0.008(3)
C29 0.083(6) 0.038(4) 0.055(4) 0.006(3) 0.034(4) 0.024(4)
C14 0.083(5) 0.032(3) 0.044(3) -0.002(3) 0.029(3) -0.007(3)
C12 0.054(4) 0.050(4) 0.047(4) 0.002(3) 0.015(3) -0.004(3)
C18 0.059(4) 0.047(4) 0.058(4) 0.024(3) 0.031(3) 0.017(3)
C2 0.059(4) 0.058(4) 0.036(3) -0.011(3) 0.014(3) -0.012(3)
C3 0.080(5) 0.035(3) 0.055(4) -0.010(3) 0.029(4) -0.009(3)
C21 0.053(4) 0.038(3) 0.050(3) 0.004(3) 0.022(3) 0.007(3)
C20 0.045(3) 0.042(3) 0.044(3) 0.004(3) 0.011(3) 0.004(3)
C17 0.043(3) 0.056(4) 0.066(4) 0.024(3) 0.026(3) 0.010(3)
C13 0.075(5) 0.046(4) 0.049(4) -0.002(3) 0.015(3) -0.019(3)
O2W 0.088(5) 0.132(6) 0.131(7) 0.002(6) -0.017(5) 0.027(5)
O1W 0.161(10) 0.257(14) 0.177(12) 0.023(8) 0.061(9) 0.074(8)
O3W 0.377(19) 0.42(2) 0.38(2) 0.001(17) 0.143(16) -0.003(16)

loop_
_atom_type_symbol
_atom_type_description
_atom_type_scat_dispersion_real
_atom_type_scat_dispersion_imag
_atom_type_scat_source
C C 0.0181 0.0091 'International Tables Vol C Tables 4.2.6.8 and 6.1.1.4'
H H 0.0000 0.0000 'International Tables Vol C Tables 4.2.6.8 and 6.1.1.4'
N N 0.0311 0.0180 'International Tables Vol C Tables 4.2.6.8 and 6.1.1.4'
O O 0.0492 0.0322 'International Tables Vol C Tables 4.2.6.8 and 6.1.1.4'
Cd Cd 0.1185 4.6533 'International Tables Vol C Tables 4.2.6.8 and 6.1.1.4'

loop_
_geom_angle_atom_site_label_1
_geom_angle_atom_site_label_2
_geom_angle_atom_site_label_3
_geom_angle
_geom_angle_site_symmetry_1
_geom_angle_site_symmetry_3
O2 Cd1 N7 86.61(16) . 2_656
O2 Cd1 N1 139.96(17) . .
O2 Cd1 N4 88.82(15) . 3_666
O2 Cd1 N3 85.51(17) . .
O2 Cd1 O1 52.12(19) . .
O2 Cd1 C29 23.05(18) . .
N2 Cd1 O2 150.66(16) . .
N2 Cd1 N7 86.49(15) . 2_656
N2 Cd1 N1 67.99(15) . .
N2 Cd1 N4 104.02(14) . 3_666
N2 Cd1 N3 67.95(16) . .
N2 Cd1 O1 153.80(18) . .
N2 Cd1 C29 168.89(19) . .
N7 Cd1 O1 82.19(16) 2_656 .
N7 Cd1 C29 83.89(19) 2_656 .
N1 Cd1 N7 87.14(15) . 2_656
N1 Cd1 O1 87.84(18) . .
N1 Cd1 C29 116.9(2) . .
N4 Cd1 N7 165.35(15) 3_666 2_656
N4 Cd1 N1 87.43(16) 3_666 .
N4 Cd1 N3 92.40(16) 3_666 .
N4 Cd1 O1 84.02(16) 3_666 .
N4 Cd1 C29 86.46(18) 3_666 .
N3 Cd1 N7 101.10(15) . 2_656
N3 Cd1 N1 134.47(15) . .
N3 Cd1 O1 137.46(17) . .
N3 Cd1 C29 108.5(2) . .
O1 Cd1 C29 29.1(2) . .
C29 O2 Cd1 95.3(5) . .
C10 N2 Cd1 120.5(3) . .
C6 N2 Cd1 119.8(3) . .
C6 N2 C10 119.3(4) . .
N6 N7 Cd1 121.9(3) . 2_646
C28 N7 Cd1 133.9(3) . 2_646
C28 N7 N6 104.2(4) . .
C5 N1 Cd1 119.1(3) . .
C5 N1 C1 118.7(5) . .
C1 N1 Cd1 122.2(4) . .
N5 N4 Cd1 123.2(3) . 3_666
C28 N4 Cd1 130.2(3) . 3_666
C28 N4 N5 105.3(4) . .
N5 N6 N7 109.9(4) . .
C11 N3 Cd1 119.7(3) . .
C15 N3 Cd1 122.5(4) . .
C15 N3 C11 117.8(5) . .
N6 N5 N4 109.0(4) . .
N7 C28 C25 124.3(5) . .
N4 C28 N7 111.6(5) . .
N4 C28 C25 124.0(5) . .
C29 O1 Cd1 82.8(4) . .
C24 C25 C28 120.6(5) . .
C24 C25 C26 118.5(5) . .
C26 C25 C28 120.9(5) . .
N2 C10 C11 115.0(4) . .
N2 C10 C9 122.0(5) . .
C9 C10 C11 123.0(5) . .
N3 C11 C10 115.9(5) . .
N3 C11 C12 121.7(5) . .
C12 C11 C10 122.4(5) . .
N2 C6 C5 115.2(4) . .
N2 C6 C7 121.2(5) . .
C7 C6 C5 123.5(5) . .
C25 C24 H24 119.5 . .
C23 C24 C25 120.9(5) . .
C23 C24 H24 119.5 . .
C25 C26 H26 119.8 . .
C27 C26 C25 120.3(5) . .
C27 C26 H26 119.8 . .
N1 C5 C6 116.8(5) . .
N1 C5 C4 121.2(5) . .
C4 C5 C6 122.0(5) . .
C23 C22 C19 119.9(5) . .
C27 C22 C23 118.0(5) . .
C27 C22 C19 122.1(5) . .
C24 C23 C22 120.6(5) . .
C24 C23 H23 119.7 . .
C22 C23 H23 119.7 . .
C18 C19 C22 122.0(6) . .
C18 C19 C20 118.0(5) . .
C20 C19 C22 120.0(5) . .
C6 C7 H7 119.9 . .
C6 C7 C8 120.2(5) . .
C8 C7 H7 119.9 . .
C10 C9 H9 120.3 . .
C10 C9 C8 119.5(6) . .
C8 C9 H9 120.3 . .
N1 C1 H1 118.5 . .
N1 C1 C2 123.0(6) . .
C2 C1 H1 118.5 . .
C26 C27 H27 119.2 . .
C22 C27 C26 121.6(5) . .
C22 C27 H27 119.2 . .
C21 C16 C8 120.6(6) . .
C17 C16 C8 122.0(6) . .
C17 C16 C21 117.5(5) . .
N3 C15 H15 118.3 . .
N3 C15 C14 123.5(6) . .
C14 C15 H15 118.3 . .
C7 C8 C16 121.2(5) . .
C9 C8 C7 117.7(5) . .
C9 C8 C16 121.1(6) . .
C5 C4 H4 120.2 . .
C3 C4 C5 119.6(6) . .
C3 C4 H4 120.2 . .
Cd1 C29 H29 176.7 . .
O2 C29 Cd1 61.6(4) . .
O2 C29 O1 129.7(7) . .
O2 C29 H29 115.2 . .
O1 C29 Cd1 68.1(4) . .
O1 C29 H29 115.2 . .
C15 C14 H14 120.7 . .
C13 C14 C15 118.6(6) . .
C13 C14 H14 120.7 . .
C11 C12 H12 120.8 . .
C13 C12 C11 118.4(6) . .
C13 C12 H12 120.8 . .
C19 C18 H18 118.8 . .
C19 C18 C17 122.3(6) . .
C17 C18 H18 118.8 . .
C1 C2 H2 121.0 . .
C3 C2 C1 118.0(6) . .
C3 C2 H2 121.0 . .
C4 C3 C2 119.5(6) . .
C4 C3 H3 120.2 . .
C2 C3 H3 120.2 . .
C16 C21 H21 119.7 . .
C16 C21 C20 120.6(6) . .
C20 C21 H21 119.7 . .
C19 C20 H20 120.2 . .
C21 C20 C19 119.5(6) . .
C21 C20 H20 120.2 . .
C16 C17 C18 122.0(6) . .
C16 C17 H17 119.0 . .
C18 C17 H17 119.0 . .
C14 C13 C12 119.9(7) . .
C14 C13 H13 120.0 . .
C12 C13 H13 120.0 . .
H2WA O2W H2WB 104.5 . .
H1WA O1W H1WB 109.5 . .
H3WA O3W H3WB 109.5 . .

loop_
_geom_bond_atom_site_label_1
_geom_bond_atom_site_label_2
_geom_bond_distance
_geom_bond_site_symmetry_2
Cd1 O2 2.377(4) .
Cd1 N2 2.373(4) .
Cd1 N7 2.394(4) 2_656
Cd1 N1 2.390(4) .
Cd1 N4 2.385(4) 3_666
Cd1 N3 2.386(5) .
Cd1 O1 2.516(5) .
Cd1 C29 2.690(7) .
O2 C29 1.058(9) .
N2 C10 1.346(7) .
N2 C6 1.345(7) .
N7 Cd1 2.394(4) 2_646
N7 N6 1.359(6) .
N7 C28 1.345(7) .
N1 C5 1.334(7) .
N1 C1 1.339(7) .
N4 Cd1 2.385(4) 3_666
N4 N5 1.361(6) .
N4 C28 1.321(7) .
N6 N5 1.299(6) .
N3 C11 1.352(7) .
N3 C15 1.346(7) .
C28 C25 1.479(7) .
O1 C29 1.318(9) .
C25 C24 1.390(8) .
C25 C26 1.393(8) .
C10 C11 1.497(8) .
C10 C9 1.387(8) .
C11 C12 1.397(9) .
C6 C5 1.486(8) .
C6 C7 1.383(7) .
C24 H24 0.9300 .
C24 C23 1.378(8) .
C26 H26 0.9300 .
C26 C27 1.384(7) .
C5 C4 1.386(8) .
C22 C23 1.408(8) .
C22 C19 1.488(7) .
C22 C27 1.376(8) .
C23 H23 0.9300 .
C19 C18 1.348(9) .
C19 C20 1.424(8) .
C7 H7 0.9300 .
C7 C8 1.398(9) .
C9 H9 0.9300 .
C9 C8 1.388(9) .
C1 H1 0.9300 .
C1 C2 1.378(9) .
C27 H27 0.9300 .
C16 C8 1.481(7) .
C16 C21 1.403(9) .
C16 C17 1.375(9) .
C15 H15 0.9300 .
C15 C14 1.373(9) .
C4 H4 0.9300 .
C4 C3 1.370(9) .
C29 H29 0.9300 .
C14 H14 0.9300 .
C14 C13 1.364(10) .
C12 H12 0.9300 .
C12 C13 1.388(10) .
C18 H18 0.9300 .
C18 C17 1.375(9) .
C2 H2 0.9300 .
C2 C3 1.373(10) .
C3 H3 0.9300 .
C21 H21 0.9300 .
C21 C20 1.407(8) .
C20 H20 0.9300 .
C17 H17 0.9300 .
C13 H13 0.9300 .
O2W H2WA 0.8500 .
O2W H2WB 0.8501 .
O1W H1WA 0.8500 .
O1W H1WB 0.8500 .
O3W H3WA 0.8498 .
O3W H3WB 0.8497 .
